data_7131215
loop_
_publ_author_name
'Amombo Noa, Francoise M.'
'Cheung, Ocean'
'&#xc5;hl&#xe9;n, Michelle'
'Ahlberg, Elisabet'
'Nehla, Priyanka'
'Salazar-Alvarez, Germ&#xe1;n'
'Ershadrad, Soheil'
'Sanyal, Biplab'
'&#xd6;hrstr&#xf6;m, Lars'

_publ_section_title
;
 A hexagon based Mn(II) rod metal-organic framework - structure,
 SF<sub>6</sub> gas sorption, magnetism and electrochemistry.
;
_journal_issue 15
_journal_name_full 'Chemical communications (Cambridge, England)'
_journal_page_first 2106
_journal_page_last 2109
_journal_paper_doi 10.1039/d2cc06916d
_journal_volume 59
_journal_year 2023
_chemical_formula_moiety 'C57 H45 Mn3 N3 O15'
_chemical_formula_sum 'C57 H45 Mn3 N3 O15'
_chemical_formula_weight 1176.78
_space_group_crystal_system monoclinic
_space_group_IT_number 14
_space_group_name_Hall '-P 2ybc'
_space_group_name_H-M_alt 'P 1 21/c 1'
_atom_sites_solution_hydrogens geom
_atom_sites_solution_primary dual
_audit_creation_date 2022-12-14
_audit_creation_method
;
Olex2 1.5-alpha
(compiled 2022.11.02 svn.ra8b101fa for OlexSys, GUI svn.r6635)
;
_audit_update_record
;
2022-12-14 deposited with the CCDC.	2023-01-25 downloaded from the CCDC.
;
_cell_angle_alpha 90
_cell_angle_beta 101.990(2)
_cell_angle_gamma 90
_cell_formula_units_Z 4
_cell_length_a 11.5886(2)
_cell_length_b 27.8179(4)
_cell_length_c 16.6789(3)
_cell_measurement_reflns_used 23919
_cell_measurement_temperature 100.00(10)
_cell_measurement_theta_max 75.1400
_cell_measurement_theta_min 3.1120
_cell_volume 5259.48(16)
_computing_cell_refinement 'CrysAlisPro 1.171.41.119a (Rigaku OD, 2021)'
_computing_data_collection 'CrysAlisPro 1.171.41.119a (Rigaku OD, 2021)'
_computing_data_reduction 'CrysAlisPro 1.171.41.119a (Rigaku OD, 2021)'
_computing_molecular_graphics 'Olex2 1.5-alpha (Dolomanov et al., 2009)'
_computing_publication_material 'Olex2 1.5-alpha (Dolomanov et al., 2009)'
_computing_structure_refinement 'SHELXL 2018/3 (Sheldrick, 2015)'
_computing_structure_solution 'SHELXT 2014/4 (Sheldrick, 2014)'
_diffrn_ambient_environment N~2~
_diffrn_ambient_temperature 100.00(10)
_diffrn_detector 'Hybrid Pixel Array Detector'
_diffrn_detector_area_resol_mean 10.0000
_diffrn_detector_type HyPix
_diffrn_measured_fraction_theta_full 0.999
_diffrn_measured_fraction_theta_max 0.971
_diffrn_measurement_details
;
List of Runs (angles in degrees, time in seconds):

  # Type    Start    End  Width  t~exp~   \w     \q     \k     \f   Frames
#--------------------------------------------------------------------------
  1  \w   -119.00 -30.00   0.50    9.28    --  -43.20 -46.00  47.00  178
  2  \w    -32.00  34.00   0.50    9.28    --   43.20 -46.00  47.00  132
  3  \w     30.00 119.00   0.50    9.28    --   43.20  46.00-163.00  178
  4  \w   -174.00 -91.00   0.50   37.13    -- -104.50 -46.00  47.00  166
  5  \w     96.00 178.00   0.50   37.13    --  109.23  46.00-163.00  164
  6  \w    -27.00  32.00   0.50    9.28    --  -43.20  46.00-163.00  118
  7  \w    -15.00  34.00   0.50    9.28    --  -43.20  38.00 -30.00   98
  8  \w      3.00  77.00   0.50    9.28    --   43.20 -99.00-180.00  148
  9  \w    -34.00  22.00   0.50    9.28    --   43.20 -38.00 -60.00  112
 10  \w      3.00  77.00   0.50    9.28    --   43.20 -99.00  90.00  148
 11  \w    -72.00 -30.00   0.50   37.13    -- -104.50  77.00  60.00   84
 12  \w    -72.00 -30.00   0.50   37.13    -- -104.50  77.00 -90.00   84
 13  \w    -72.00 -30.00   0.50   37.13    -- -104.50  77.00 -60.00   84
 14  \w   -132.00 -89.00   0.50   37.13    -- -104.50 -15.00  90.00   86
 15  \w    -72.00 -30.00   0.50   37.13    -- -104.50  77.00-180.00   84
 16  \w   -174.00-103.00   0.50   37.13    -- -104.50 -77.00 150.00  142
 17  \w   -174.00-103.00   0.50   37.13    -- -104.50 -95.00-180.00  142
 18  \w    -72.00 -30.00   0.50   37.13    -- -104.50  77.00 150.00   84
 19  \w    -72.00 -30.00   0.50   37.13    -- -104.50  77.00  30.00   84
 20  \w     35.00  93.00   0.50   37.13    --  109.23 -95.00 120.00  116
 21  \w     36.00 101.00   0.50   37.13    --  109.23-125.00 -90.00  130
 22  \w     94.00 139.00   0.50   37.13    --  109.23  15.00 -60.00   90
 23  \w     35.00  79.00   0.50   37.13    --  109.23 -77.00-150.00   88
 24  \w     35.00  79.00   0.50   37.13    --  109.23 -77.00  60.00   88
 25  \w     35.00  79.00   0.50   37.13    --  109.23 -77.00 -90.00   88
 26  \w     35.00  79.00   0.50   37.13    --  109.23 -77.00   0.00   88
 27  \w     94.00 139.00   0.50   37.13    --  109.23  15.00   0.00   90
 28  \w     30.00 120.00   0.50    9.28    --   43.20  38.00 -30.00  180
;
_diffrn_measurement_device 'four-circle diffractometer'
_diffrn_measurement_device_type 'XtaLAB Synergy R, HyPix'
_diffrn_measurement_method '\w scans'
_diffrn_orient_matrix_type 'CrysAlisPro convention (1999,Acta A55,543-557)'
_diffrn_orient_matrix_UB_11 -0.0093501000
_diffrn_orient_matrix_UB_12 0.0169034000
_diffrn_orient_matrix_UB_13 0.0863692000
_diffrn_orient_matrix_UB_21 0.1151614000
_diffrn_orient_matrix_UB_22 -0.0268392000
_diffrn_orient_matrix_UB_23 0.0367063000
_diffrn_orient_matrix_UB_31 0.0715566000
_diffrn_orient_matrix_UB_32 0.0453971000
_diffrn_orient_matrix_UB_33 -0.0104909000
_diffrn_radiation_monochromator mirror
_diffrn_radiation_probe x-ray
_diffrn_radiation_type 'Cu K\a'
_diffrn_radiation_wavelength 1.54184
_diffrn_reflns_av_R_equivalents 0.1039
_diffrn_reflns_av_unetI/netI 0.0543
_diffrn_reflns_Laue_measured_fraction_full 0.999
_diffrn_reflns_Laue_measured_fraction_max 0.971
_diffrn_reflns_limit_h_max 14
_diffrn_reflns_limit_h_min -13
_diffrn_reflns_limit_k_max 34
_diffrn_reflns_limit_k_min -29
_diffrn_reflns_limit_l_max 20
_diffrn_reflns_limit_l_min -20
_diffrn_reflns_number 48937
_diffrn_reflns_point_group_measured_fraction_full 0.999
_diffrn_reflns_point_group_measured_fraction_max 0.971
_diffrn_reflns_theta_full 67.684
_diffrn_reflns_theta_max 75.657
_diffrn_reflns_theta_min 3.140
_diffrn_source 'Rotating-anode X-ray tube'
_diffrn_source_type 'PhotonJet R (Cu) X-ray Source'
_exptl_absorpt_coefficient_mu 6.391
_exptl_absorpt_correction_T_max 1.000
_exptl_absorpt_correction_T_min 0.104
_exptl_absorpt_correction_type gaussian
_exptl_absorpt_process_details
;
CrysAlisPro 1.171.41.119a (Rigaku Oxford Diffraction, 2021)
Numerical absorption correction based on gaussian integration over
a multifaceted crystal model
Empirical absorption correction using spherical harmonics,
implemented in SCALE3 ABSPACK scaling algorithm.
;
_exptl_crystal_colour 'clear whiteish colourless'
_exptl_crystal_colour_lustre clear
_exptl_crystal_colour_modifier whiteish
_exptl_crystal_colour_primary colourless
_exptl_crystal_density_diffrn 1.486
_exptl_crystal_description hexagonal
_exptl_crystal_F_000 2412
_exptl_crystal_size_max 0.538
_exptl_crystal_size_mid 0.06
_exptl_crystal_size_min 0.045
_refine_diff_density_max 2.742
_refine_diff_density_min -0.938
_refine_diff_density_rms 0.193
_refine_ls_extinction_method none
_refine_ls_goodness_of_fit_ref 1.051
_refine_ls_hydrogen_treatment constr
_refine_ls_matrix_type full
_refine_ls_number_parameters 759
_refine_ls_number_reflns 10616
_refine_ls_number_restraints 14
_refine_ls_restrained_S_all 1.050
_refine_ls_R_factor_all 0.1270
_refine_ls_R_factor_gt 0.1176
_refine_ls_shift/su_max 0.000
_refine_ls_shift/su_mean 0.000
_refine_ls_structure_factor_coef Fsqd
_refine_ls_weighting_details 'w=1/[\s^2^(Fo^2^)+(0.1285P)^2^+93.4207P] where P=(Fo^2^+2Fc^2^)/3'
_refine_ls_weighting_scheme calc
_refine_ls_wR_factor_gt 0.3164
_refine_ls_wR_factor_ref 0.3216
_reflns_Friedel_coverage 0.000
_reflns_number_gt 9060
_reflns_number_total 10616
_reflns_threshold_expression 'I > 2\s(I)'
_cod_data_source_file d2cc06916d2.cif
_cod_data_source_block CTH-18
_cod_depositor_comments 'Adding full bibliography for 7131215.cif.'
_cod_database_code 7131215
_shelx_shelxl_version_number 2018/3
_chemical_oxdiff_formula 'C228  H180  Mn12  N12  O60  '
_shelx_space_group_comment
;
The symmetry employed for this shelxl refinement is uniquely defined
by the following loop, which should always be used as a source of
symmetry information in preference to the above space-group names.
They are only intended as comments.
;
_shelx_estimated_absorpt_t_max 0.762
_shelx_estimated_absorpt_t_min 0.130
_olex2_refinement_description
;
1. Fixed Uiso
 At 1.2 times of:
  All C(H) groups
 At 1.5 times of:
  All C(H,H,H) groups
2. Restrained distances
 N12-C60
 1.5 with sigma of 0.002
 N17-C66
 1.5 with sigma of 0.002
 C53-N65
 1.331 with sigma of 0.002
 N65-C59
 1.459 with sigma of 0.002
 N65-C61
 1.45 with sigma of 0.002
 O17-C61
 2.795 with sigma of 0.002
 C61-C59
 2.486 with sigma of 0.002
 C53-C59
 2.434 with sigma of 0.002
 C62-N18
 1.331 with sigma of 0.002
 N18-C63
 1.459 with sigma of 0.002
 N18-C64
 1.45 with sigma of 0.002
 O16-C64
 2.795 with sigma of 0.002
 C63-C64
 2.486 with sigma of 0.002
 C62-C63
 2.434 with sigma of 0.002
3. Others
 Sof(C54)=Sof(H54A)=Sof(C58)=Sof(H58A)=Sof(H58B)=Sof(H54B)=Sof(C60)=Sof(H60A)=
 Sof(H60B)=Sof(H60C)=Sof(N12)=1-FVAR(1)
 Sof(N2)=Sof(C52)=Sof(H52A)=Sof(C55)=Sof(H55A)=Sof(H55B)=Sof(H55C)=Sof(C56)=
 Sof(H52B)=Sof(H56A)=Sof(H56B)=FVAR(1)
 Sof(C57)=Sof(H57)=Sof(O15)=Sof(C65)=Sof(H65A)=Sof(H65B)=Sof(H65C)=Sof(C66)=
 Sof(H66A)=Sof(H66B)=Sof(H66C)=Sof(N17)=1-FVAR(2)
 Sof(O13)=Sof(N1)=Sof(C49)=Sof(H49)=Sof(C50)=Sof(H50A)=Sof(H50B)=Sof(H50C)=
 Sof(C51)=Sof(H51A)=Sof(H51B)=Sof(H51C)=FVAR(2)
 Sof(C53)=Sof(H53)=Sof(O17)=Sof(C59)=Sof(H59A)=Sof(H59B)=Sof(H59C)=Sof(C61)=
 Sof(H61A)=Sof(H61B)=Sof(H61C)=Sof(N65)=1-FVAR(3)
 Sof(O16)=Sof(N18)=Sof(C62)=Sof(H62)=Sof(C63)=Sof(H63A)=Sof(H63B)=Sof(H63C)=
 Sof(C64)=Sof(H64A)=Sof(H64B)=Sof(H64C)=FVAR(3)
4.a Aromatic/amide H refined with riding coordinates:
 C43(H43), C26(H26), C15(H15), C8(H8), C47(H47), C44(H44), C33(H33), C36(H36),
 C40(H40), C30(H30), C46(H46), C29(H29), C19(H19), C11(H11), C39(H39), C32(H32),
  C16(H16), C12(H12), C37(H37), C9(H9), C18(H18), C25(H25), C22(H22), C23(H23),
 C49(H49), C52(H52A), C54(H54A), C57(H57), C53(H53), C62(H62)
4.b Idealised Me refined as rotating group:
 C50(H50A,H50B,H50C), C51(H51A,H51B,H51C), C55(H55A,H55B,H55C), C56(H52B,H56A,
 H56B), C58(H58A,H58B,H54B), C60(H60A,H60B,H60C), C65(H65A,H65B,H65C), C66(H66A,
 H66B,H66C), C59(H59A,H59B,H59C), C61(H61A,H61B,H61C), C63(H63A,H63B,H63C),
 C64(H64A,H64B,H64C)
;
_olex2_submission_special_instructions 'No special instructions were received'
_oxdiff_exptl_absorpt_empirical_details
;
Empirical correction (ABSPACK) includes:
- Absorption correction using spherical harmonics
- Frame scaling
;
_oxdiff_exptl_absorpt_empirical_full_max 1.472
_oxdiff_exptl_absorpt_empirical_full_min 0.640

loop_
_space_group_symop_operation_xyz
'x, y, z'
'-x, y+1/2, -z+1/2'
'-x, -y, -z'
'x, -y-1/2, z-1/2'

loop_
_atom_site_label
_atom_site_type_symbol
_atom_site_fract_x
_atom_site_fract_y
_atom_site_fract_z
_atom_site_U_iso_or_equiv
_atom_site_adp_type
_atom_site_occupancy
_atom_site_site_symmetry_order
_atom_site_calc_flag
_atom_site_refinement_flags_posn
_atom_site_refinement_flags_adp
_atom_site_refinement_flags_occupancy
_atom_site_disorder_assembly
_atom_site_disorder_group
Mn1 Mn 0.76378(10) 0.65763(4) 0.96550(7) 0.0178(3) Uani 1 1 d . . . . .
Mn3 Mn 0.88522(10) 0.18479(4) 0.50296(7) 0.0187(3) Uani 1 1 d . . . . .
Mn2 Mn 0.54487(13) 0.34709(4) 0.97106(8) 0.0256(3) Uani 1 1 d . . . . .
O2 O 1.0738(5) 0.64756(18) 0.8826(3) 0.0197(10) Uani 1 1 d . . . . .
O5 O 0.7308(5) 0.21687(17) 0.5232(3) 0.0219(11) Uani 1 1 d . . . . .
O1 O 0.9105(5) 0.6298(2) 0.9268(3) 0.0224(11) Uani 1 1 d . . . . .
O8 O 0.3743(5) 0.3871(2) 0.0992(3) 0.0258(12) Uani 1 1 d . . . . .
O6 O 0.5420(5) 0.22922(18) 0.4648(3) 0.0234(11) Uani 1 1 d . . . . .
O3 O 0.6409(5) 0.3611(2) 0.8803(3) 0.0274(12) Uani 1 1 d . . . . .
O11 O 0.9863(5) 0.76137(19) 0.4585(4) 0.0256(12) Uani 1 1 d . . . . .
O12 O 0.8439(5) 0.78033(18) 0.5249(3) 0.0261(12) Uani 1 1 d . . . . .
O10 O 0.6361(6) 0.6519(2) 0.0865(4) 0.0355(15) Uani 1 1 d . . . . .
O9 O 0.7980(5) 0.6138(2) 0.0741(3) 0.0270(12) Uani 1 1 d . . . . .
O4 O 0.8298(6) 0.3777(2) 0.9354(3) 0.0294(13) Uani 1 1 d . . . . .
O7 O 0.5378(5) 0.3442(2) 0.0968(4) 0.0332(14) Uani 1 1 d . . . . .
C4 C 0.7230(6) 0.4503(2) 0.4985(4) 0.0139(13) Uani 1 1 d . . . . .
O13 O 0.6931(13) 0.7089(5) 0.8708(8) 0.033(3) Uiso 0.618(17) 1 d . . P A 3
C1 C 0.7818(6) 0.5485(2) 0.4961(4) 0.0127(13) Uani 1 1 d . . . . .
C21 C 0.6972(6) 0.3979(2) 0.5000(4) 0.0141(13) Uani 1 1 d . . . . .
C7 C 0.8437(6) 0.5502(2) 0.6495(4) 0.0153(13) Uani 1 1 d . . . . .
C5 C 0.7101(6) 0.4746(2) 0.4228(4) 0.0138(13) Uani 1 1 d . . . . .
C10 C 0.9277(6) 0.6006(2) 0.7952(4) 0.0153(13) Uani 1 1 d . . . . .
C2 C 0.7965(6) 0.5243(2) 0.5714(4) 0.0145(13) Uani 1 1 d . . . . .
C3 C 0.7635(6) 0.4753(2) 0.5721(4) 0.0152(13) Uani 1 1 d . . . . .
C6 C 0.7413(6) 0.5236(2) 0.4221(4) 0.0138(13) Uani 1 1 d . . . . .
C14 C 0.7641(6) 0.4505(2) 0.6520(4) 0.0165(14) Uani 1 1 d . . . . .
O14 O 0.8730(7) 0.2158(3) 0.3812(4) 0.054(2) Uani 1 1 d . . . . .
C35 C 0.7314(6) 0.5491(2) 0.3411(4) 0.0166(14) Uani 1 1 d . . . . .
N1 N 0.549(4) 0.7507(14) 0.7973(15) 0.029(7) Uani 0.618(17) 1 d . . P A 3
C43 C 0.8957(7) 0.6171(3) 0.4514(5) 0.0194(14) Uani 1 1 d . . . . .
H43 H 0.935352 0.594668 0.423732 0.023 Uiso 1 1 calc R U . . .
C26 C 0.5864(7) 0.3785(3) 0.4721(5) 0.0196(14) Uani 1 1 d . . . . .
H26 H 0.521483 0.399342 0.453108 0.024 Uiso 1 1 calc R U . . .
C28 C 0.6583(6) 0.4494(3) 0.3447(4) 0.0172(14) Uani 1 1 d . . . . .
C15 C 0.8650(7) 0.4440(3) 0.7134(5) 0.0205(15) Uani 1 1 d . . . . .
H15 H 0.939076 0.455166 0.704879 0.025 Uiso 1 1 calc R U . . .
C8 C 0.9601(6) 0.5665(3) 0.6688(4) 0.0177(14) Uani 1 1 d . . . . .
H8 H 1.011223 0.560554 0.632100 0.021 Uiso 1 1 calc R U . . .
C47 C 0.7543(7) 0.6346(3) 0.5343(4) 0.0198(15) Uani 1 1 d . . . . .
H47 H 0.695897 0.624220 0.562867 0.024 Uiso 1 1 calc R U . . .
C24 C 0.6622(6) 0.2977(2) 0.4986(4) 0.0162(14) Uani 1 1 d . . . . .
C44 C 0.9213(6) 0.6654(3) 0.4490(5) 0.0208(15) Uani 1 1 d . . . . .
H44 H 0.977455 0.676114 0.418809 0.025 Uiso 1 1 calc R U . . .
C27 C 0.6440(6) 0.2442(2) 0.4946(4) 0.0167(14) Uani 1 1 d . . . . .
C13 C 0.9728(7) 0.6275(2) 0.8729(4) 0.0168(14) Uani 1 1 d . . . . .
C33 C 0.5507(7) 0.4662(3) 0.3000(5) 0.0208(15) Uani 1 1 d . . . . .
H33 H 0.515969 0.494127 0.317874 0.025 Uiso 1 1 calc R U . . .
C36 C 0.7978(7) 0.5333(3) 0.2857(4) 0.0202(15) Uani 1 1 d . . . . .
H36 H 0.845259 0.505376 0.297835 0.024 Uiso 1 1 calc R U . . .
C42 C 0.8116(6) 0.6010(3) 0.4946(4) 0.0175(14) Uani 1 1 d . . . . .
C40 C 0.6607(6) 0.5895(3) 0.3210(4) 0.0195(14) Uani 1 1 d . . . . .
H40 H 0.615769 0.600944 0.358633 0.023 Uiso 1 1 calc R U . . .
C30 C 0.6534(7) 0.3864(3) 0.2453(4) 0.0223(15) Uani 1 1 d . . . . .
H30 H 0.690564 0.359588 0.225921 0.027 Uiso 1 1 calc R U . . .
C46 C 0.7817(7) 0.6830(3) 0.5324(5) 0.0212(15) Uani 1 1 d . . . . .
H46 H 0.742733 0.705705 0.560129 0.025 Uiso 1 1 calc R U . . .
C17 C 0.7508(7) 0.4052(3) 0.8001(4) 0.0198(15) Uani 1 1 d . . . . .
C45 C 0.8653(7) 0.6983(3) 0.4903(4) 0.0194(15) Uani 1 1 d . . . . .
C31 C 0.5458(7) 0.4018(3) 0.2020(4) 0.0208(15) Uani 1 1 d . . . . .
C29 C 0.7085(7) 0.4093(3) 0.3168(4) 0.0207(15) Uani 1 1 d . . . . .
H29 H 0.781504 0.397342 0.346945 0.025 Uiso 1 1 calc R U . . .
C19 C 0.6569(7) 0.4340(3) 0.6668(5) 0.0199(15) Uani 1 1 d . . . . .
H19 H 0.587083 0.438322 0.626032 0.024 Uiso 1 1 calc R U . . .
C11 C 0.8114(7) 0.5843(3) 0.7762(5) 0.0207(15) Uani 1 1 d . . . . .
H11 H 0.760599 0.590095 0.813147 0.025 Uiso 1 1 calc R U . . .
C39 C 0.6543(7) 0.6136(3) 0.2468(5) 0.0216(15) Uani 1 1 d . . . . .
H39 H 0.603724 0.640538 0.233543 0.026 Uiso 1 1 calc R U . . .
C32 C 0.4937(7) 0.4425(3) 0.2294(5) 0.0230(16) Uani 1 1 d . . . . .
H32 H 0.419736 0.453855 0.199839 0.028 Uiso 1 1 calc R U . . .
C16 C 0.8586(7) 0.4217(3) 0.7865(5) 0.0238(16) Uani 1 1 d . . . . .
H16 H 0.928116 0.417539 0.827557 0.029 Uiso 1 1 calc R U . . .
C12 C 0.7695(7) 0.5598(3) 0.7037(5) 0.0202(15) Uani 1 1 d . . . . .
H12 H 0.689654 0.549471 0.690783 0.024 Uiso 1 1 calc R U . . .
C37 C 0.7959(7) 0.5578(3) 0.2128(5) 0.0234(16) Uani 1 1 d . . . . .
H37 H 0.844416 0.547382 0.176759 0.028 Uiso 1 1 calc R U . . .
C9 C 1.0015(7) 0.5913(3) 0.7410(4) 0.0198(15) Uani 1 1 d . . . . .
H9 H 1.081034 0.602124 0.753649 0.024 Uiso 1 1 calc R U . . .
C48 C 0.9020(7) 0.7507(3) 0.4915(5) 0.0223(15) Uani 1 1 d . . . . .
C18 C 0.6501(7) 0.4116(3) 0.7395(5) 0.0223(15) Uani 1 1 d . . . . .
H18 H 0.576144 0.400471 0.748064 0.027 Uiso 1 1 calc R U . . .
C25 C 0.5683(7) 0.3290(3) 0.4715(5) 0.0216(15) Uani 1 1 d . . . . .
H25 H 0.491269 0.316415 0.452425 0.026 Uiso 1 1 calc R U . . .
C38 C 0.7224(7) 0.5978(3) 0.1925(4) 0.0204(15) Uani 1 1 d . . . . .
C22 C 0.7896(7) 0.3667(3) 0.5300(6) 0.0256(17) Uani 1 1 d . . . . .
H22 H 0.865627 0.379406 0.552069 0.031 Uiso 1 1 calc R U . . .
C41 C 0.7188(8) 0.6223(3) 0.1126(5) 0.0279(18) Uani 1 1 d . . . . .
C23 C 0.7731(7) 0.3172(3) 0.5284(6) 0.0277(17) Uani 1 1 d . . . . .
H23 H 0.838128 0.296564 0.547878 0.033 Uiso 1 1 calc R U . . .
C20 C 0.7408(7) 0.3798(3) 0.8783(5) 0.0225(16) Uani 1 1 d . . . . .
C34 C 0.4813(7) 0.3755(3) 0.1264(5) 0.0238(16) Uani 1 1 d . . . . .
N2 N 0.9965(19) 0.2304(8) 0.2923(12) 0.027(5) Uiso 0.444(17) 1 d . . P B 1
C49 C 0.6092(14) 0.7343(5) 0.8652(8) 0.031(4) Uani 0.618(17) 1 d . . P A 3
H49 H 0.584867 0.742918 0.914282 0.037 Uiso 0.618(17) 1 calc R U P A 3
C50 C 0.4373(17) 0.7784(7) 0.7978(13) 0.054(5) Uani 0.618(17) 1 d . . P A 3
H50A H 0.372176 0.755794 0.796920 0.081 Uiso 0.618(17) 1 calc R U P A 3
H50B H 0.419192 0.799158 0.749354 0.081 Uiso 0.618(17) 1 calc R U P A 3
H50C H 0.447925 0.798147 0.847427 0.081 Uiso 0.618(17) 1 calc R U P A 3
C52 C 0.9495(16) 0.2080(7) 0.3426(11) 0.025(4) Uiso 0.444(17) 1 d . . P B 1
H52A H 0.982126 0.176745 0.353347 0.030 Uiso 0.444(17) 1 calc R U P B 1
C51 C 0.552(2) 0.7273(8) 0.7199(10) 0.062(6) Uani 0.618(17) 1 d . . P A 3
H51A H 0.615880 0.703530 0.728049 0.093 Uiso 0.618(17) 1 calc R U P A 3
H51B H 0.565750 0.751418 0.679992 0.093 Uiso 0.618(17) 1 calc R U P A 3
H51C H 0.476550 0.711212 0.699278 0.093 Uiso 0.618(17) 1 calc R U P A 3
C54 C 0.912(2) 0.2442(8) 0.3375(14) 0.054(6) Uiso 0.556(17) 1 d . . P B 2
H54A H 0.882872 0.275929 0.340876 0.064 Uiso 0.556(17) 1 calc R U P B 2
C55 C 1.056(3) 0.2673(11) 0.2548(19) 0.057(8) Uani 0.444(17) 1 d . . P B 1
H55A H 1.033109 0.299051 0.272122 0.085 Uiso 0.444(17) 1 calc R U P B 1
H55B H 1.032458 0.264732 0.195023 0.085 Uiso 0.444(17) 1 calc R U P B 1
H55C H 1.141182 0.263277 0.271872 0.085 Uiso 0.444(17) 1 calc R U P B 1
C57 C 0.639(2) 0.7170(9) 0.7989(15) 0.035(6) Uani 0.382(17) 1 d . . P A 4
H57 H 0.649013 0.706642 0.746532 0.042 Uiso 0.382(17) 1 calc R U P A 4
C56 C 1.028(3) 0.1826(10) 0.2936(19) 0.060(8) Uani 0.444(17) 1 d . . P B 1
H52B H 1.011205 0.167311 0.342773 0.090 Uiso 0.444(17) 1 calc R U P B 1
H56A H 1.112589 0.180015 0.294088 0.090 Uiso 0.444(17) 1 calc R U P B 1
H56B H 0.982964 0.166563 0.244695 0.090 Uiso 0.444(17) 1 calc R U P B 1
C58 C 0.925(3) 0.2914(12) 0.291(2) 0.094(10) Uiso 0.556(17) 1 d . . P B 2
H58A H 0.877136 0.297845 0.235962 0.141 Uiso 0.556(17) 1 calc R U P B 2
H58B H 0.988766 0.315026 0.303349 0.141 Uiso 0.556(17) 1 calc R U P B 2
H54B H 0.875168 0.293630 0.331360 0.141 Uiso 0.556(17) 1 calc R U P B 2
C60 C 1.075(2) 0.2280(14) 0.2507(15) 0.092(12) Uani 0.556(17) 1 d D . P B 2
H60A H 1.147716 0.244514 0.277583 0.138 Uiso 0.556(17) 1 calc R U P B 2
H60B H 1.054464 0.237708 0.192985 0.138 Uiso 0.556(17) 1 calc R U P B 2
H60C H 1.087809 0.193180 0.254164 0.138 Uiso 0.556(17) 1 calc R U P B 2
N12 N 0.9769(18) 0.2413(8) 0.2925(13) 0.047(6) Uiso 0.556(17) 1 d D . P B 2
O15 O 0.716(2) 0.7051(8) 0.8573(14) 0.035(6) Uiso 0.382(17) 1 d . . P A 4
C65 C 0.443(3) 0.7540(11) 0.733(2) 0.060(10) Uani 0.382(17) 1 d . . P A 4
H65A H 0.466437 0.744106 0.682495 0.090 Uiso 0.382(17) 1 calc R U P A 4
H65B H 0.424822 0.788464 0.730645 0.090 Uiso 0.382(17) 1 calc R U P A 4
H65C H 0.372456 0.735922 0.739216 0.090 Uiso 0.382(17) 1 calc R U P A 4
C66 C 0.549(3) 0.7742(12) 0.8767(17) 0.062(10) Uani 0.382(17) 1 d D . P A 4
H66A H 0.597120 0.756454 0.922420 0.093 Uiso 0.382(17) 1 calc R U P A 4
H66B H 0.471391 0.780919 0.888799 0.093 Uiso 0.382(17) 1 calc R U P A 4
H66C H 0.588183 0.804613 0.868997 0.093 Uiso 0.382(17) 1 calc R U P A 4
N17 N 0.534(7) 0.745(2) 0.800(3) 0.043(18) Uani 0.382(17) 1 d D . P A 4
O16 O 0.6038(11) 0.4193(4) 1.0135(8) 0.021(3) Uiso 0.418(14) 1 d D . P C 5
N18 N 0.7420(14) 0.4744(5) 1.0109(11) 0.029(4) Uiso 0.418(14) 1 d D . P C 5
C53 C 0.5889(14) 0.4614(9) 0.9579(15) 0.099(10) Uiso 0.582(14) 1 d D . P C 6
H53 H 0.552439 0.481363 0.913624 0.119 Uiso 0.582(14) 1 calc R U P C 6
O17 O 0.5299(14) 0.4273(8) 0.9772(12) 0.091(6) Uiso 0.582(14) 1 d D . P C 6
C59 C 0.7644(14) 0.5108(5) 0.9664(10) 0.040(4) Uiso 0.582(14) 1 d D . P C 6
H59A H 0.822207 0.497436 0.937192 0.060 Uiso 0.582(14) 1 calc R U P C 6
H59B H 0.805442 0.529644 1.013454 0.060 Uiso 0.582(14) 1 calc R U P C 6
H59C H 0.709430 0.531672 0.929334 0.060 Uiso 0.582(14) 1 calc R U P C 6
C61 C 0.7522(16) 0.4491(8) 1.0721(11) 0.079(8) Uiso 0.582(14) 1 d D . P C 6
H61A H 0.723354 0.464734 1.116840 0.119 Uiso 0.582(14) 1 calc R U P C 6
H61B H 0.838228 0.452322 1.081630 0.119 Uiso 0.582(14) 1 calc R U P C 6
H61C H 0.730987 0.414981 1.070051 0.119 Uiso 0.582(14) 1 calc R U P C 6
C62 C 0.698(2) 0.4326(7) 1.029(2) 0.092(13) Uiso 0.418(14) 1 d D . P C 5
H62 H 0.753458 0.410967 1.060242 0.110 Uiso 0.418(14) 1 calc R U P C 5
C63 C 0.8674(15) 0.4852(11) 1.035(2) 0.087(12) Uiso 0.418(14) 1 d D . P C 5
H63A H 0.887218 0.492010 1.094328 0.130 Uiso 0.418(14) 1 calc R U P C 5
H63B H 0.885960 0.513403 1.005082 0.130 Uiso 0.418(14) 1 calc R U P C 5
H63C H 0.913452 0.457625 1.023285 0.130 Uiso 0.418(14) 1 calc R U P C 5
C64 C 0.6699(19) 0.5064(9) 0.952(2) 0.111(16) Uiso 0.418(14) 1 d D . P C 5
H64A H 0.595112 0.490520 0.928665 0.167 Uiso 0.418(14) 1 calc R U P C 5
H64B H 0.711724 0.514326 0.908776 0.167 Uiso 0.418(14) 1 calc R U P C 5
H64C H 0.654188 0.535912 0.980353 0.167 Uiso 0.418(14) 1 calc R U P C 5
N65 N 0.6992(15) 0.4718(8) 0.9950(12) 0.101(9) Uiso 0.582(14) 1 d D . P C 6

loop_
_atom_site_aniso_label
_atom_site_aniso_U_11
_atom_site_aniso_U_22
_atom_site_aniso_U_33
_atom_site_aniso_U_23
_atom_site_aniso_U_13
_atom_site_aniso_U_12
Mn1 0.0225(6) 0.0157(6) 0.0151(5) -0.0005(4) 0.0040(4) -0.0024(4)
Mn3 0.0220(6) 0.0154(6) 0.0180(6) 0.0015(4) 0.0021(5) -0.0026(4)
Mn2 0.0401(8) 0.0136(6) 0.0288(7) -0.0033(5) 0.0205(6) -0.0029(5)
O2 0.021(3) 0.018(2) 0.019(2) -0.006(2) 0.001(2) -0.005(2)
O5 0.031(3) 0.007(2) 0.027(3) 0.0037(19) 0.006(2) 0.004(2)
O1 0.026(3) 0.025(3) 0.017(2) -0.003(2) 0.008(2) 0.005(2)
O8 0.022(3) 0.034(3) 0.019(3) -0.009(2) 0.001(2) 0.000(2)
O6 0.026(3) 0.014(2) 0.028(3) 0.003(2) -0.001(2) -0.001(2)
O3 0.027(3) 0.031(3) 0.027(3) 0.008(2) 0.012(2) 0.000(2)
O11 0.028(3) 0.014(3) 0.034(3) 0.000(2) 0.004(2) -0.009(2)
O12 0.043(3) 0.012(2) 0.025(3) 0.004(2) 0.012(2) 0.001(2)
O10 0.048(4) 0.036(3) 0.022(3) 0.012(3) 0.005(3) 0.023(3)
O9 0.038(3) 0.024(3) 0.021(3) 0.008(2) 0.013(2) 0.004(2)
O4 0.042(3) 0.022(3) 0.020(3) 0.005(2) -0.003(2) -0.005(2)
O7 0.032(3) 0.040(4) 0.025(3) -0.015(3) 0.000(2) 0.011(3)
C4 0.014(3) 0.013(3) 0.015(3) -0.003(2) 0.003(3) 0.001(2)
C1 0.012(3) 0.010(3) 0.017(3) 0.000(2) 0.005(2) 0.000(2)
C21 0.019(3) 0.011(3) 0.012(3) 0.001(2) 0.004(3) 0.001(3)
C7 0.021(3) 0.012(3) 0.012(3) -0.001(2) 0.001(3) -0.002(3)
C5 0.017(3) 0.011(3) 0.013(3) 0.000(2) 0.002(3) -0.004(2)
C10 0.019(3) 0.013(3) 0.014(3) -0.005(3) 0.005(3) 0.000(3)
C2 0.019(3) 0.012(3) 0.012(3) 0.003(2) 0.004(3) 0.000(3)
C3 0.015(3) 0.015(3) 0.016(3) 0.001(3) 0.006(3) 0.000(3)
C6 0.018(3) 0.013(3) 0.011(3) 0.001(2) 0.003(2) 0.001(3)
C14 0.023(4) 0.013(3) 0.013(3) 0.001(3) 0.004(3) 0.003(3)
O14 0.059(5) 0.068(5) 0.032(4) 0.027(4) 0.005(3) -0.025(4)
C35 0.022(4) 0.013(3) 0.013(3) 0.001(3) 0.001(3) -0.003(3)
N1 0.04(2) 0.029(11) 0.015(10) 0.005(8) 0.010(8) 0.003(12)
C43 0.022(4) 0.013(3) 0.023(4) -0.002(3) 0.006(3) 0.000(3)
C26 0.020(4) 0.015(3) 0.023(4) 0.002(3) 0.002(3) 0.002(3)
C28 0.023(4) 0.018(3) 0.012(3) -0.002(3) 0.005(3) -0.004(3)
C15 0.021(4) 0.017(3) 0.023(4) 0.005(3) 0.005(3) -0.003(3)
C8 0.017(3) 0.020(3) 0.016(3) 0.000(3) 0.005(3) 0.002(3)
C47 0.023(4) 0.020(4) 0.017(3) 0.002(3) 0.005(3) -0.002(3)
C24 0.023(4) 0.008(3) 0.019(3) 0.002(2) 0.006(3) 0.002(3)
C44 0.017(3) 0.020(4) 0.024(4) -0.001(3) 0.002(3) -0.002(3)
C27 0.022(4) 0.013(3) 0.015(3) 0.002(3) 0.005(3) 0.002(3)
C13 0.025(4) 0.008(3) 0.016(3) -0.001(3) 0.002(3) -0.002(3)
C33 0.022(4) 0.019(4) 0.022(4) -0.005(3) 0.004(3) -0.003(3)
C36 0.023(4) 0.019(4) 0.019(3) 0.005(3) 0.003(3) 0.002(3)
C42 0.018(3) 0.018(3) 0.014(3) 0.001(3) -0.003(3) -0.004(3)
C40 0.020(3) 0.022(4) 0.016(3) -0.002(3) 0.004(3) -0.001(3)
C30 0.029(4) 0.023(4) 0.017(3) -0.005(3) 0.010(3) -0.001(3)
C46 0.029(4) 0.017(4) 0.018(3) -0.002(3) 0.006(3) 0.001(3)
C17 0.026(4) 0.017(3) 0.017(3) 0.001(3) 0.008(3) 0.001(3)
C45 0.025(4) 0.012(3) 0.018(3) 0.002(3) -0.002(3) 0.002(3)
C31 0.027(4) 0.021(4) 0.017(3) -0.003(3) 0.009(3) -0.006(3)
C29 0.024(4) 0.023(4) 0.016(3) -0.002(3) 0.007(3) -0.001(3)
C19 0.020(4) 0.019(4) 0.021(4) 0.002(3) 0.005(3) -0.002(3)
C11 0.020(4) 0.023(4) 0.021(4) -0.005(3) 0.009(3) -0.002(3)
C39 0.022(4) 0.023(4) 0.020(4) 0.005(3) 0.004(3) 0.005(3)
C32 0.017(3) 0.028(4) 0.021(4) -0.009(3) -0.002(3) -0.001(3)
C16 0.025(4) 0.026(4) 0.018(4) 0.007(3) -0.002(3) -0.001(3)
C12 0.021(4) 0.020(4) 0.020(4) -0.006(3) 0.007(3) -0.003(3)
C37 0.027(4) 0.024(4) 0.022(4) 0.006(3) 0.011(3) 0.008(3)
C9 0.022(4) 0.020(4) 0.017(3) 0.001(3) 0.004(3) -0.001(3)
C48 0.029(4) 0.014(3) 0.022(4) -0.001(3) 0.000(3) 0.000(3)
C18 0.023(4) 0.023(4) 0.022(4) 0.003(3) 0.006(3) -0.003(3)
C25 0.019(4) 0.016(4) 0.029(4) 0.002(3) 0.003(3) -0.001(3)
C38 0.023(4) 0.020(4) 0.018(3) -0.001(3) 0.005(3) 0.004(3)
C22 0.019(4) 0.013(4) 0.044(5) -0.001(3) 0.004(3) 0.000(3)
C41 0.045(5) 0.017(4) 0.022(4) 0.002(3) 0.008(4) -0.001(3)
C23 0.022(4) 0.013(4) 0.045(5) 0.002(3) 0.000(3) 0.005(3)
C20 0.032(4) 0.016(3) 0.021(4) 0.000(3) 0.009(3) -0.001(3)
C34 0.028(4) 0.027(4) 0.017(3) -0.008(3) 0.006(3) -0.006(3)
C49 0.046(9) 0.022(7) 0.022(7) 0.005(5) 0.000(6) -0.011(6)
C50 0.047(11) 0.050(11) 0.063(12) 0.007(9) 0.010(9) 0.015(9)
C51 0.077(15) 0.080(15) 0.020(8) 0.006(8) -0.012(8) 0.016(11)
C55 0.060(17) 0.060(18) 0.058(17) -0.007(14) 0.027(14) -0.018(15)
C57 0.033(13) 0.039(14) 0.030(12) 0.020(10) -0.003(10) -0.001(10)
C56 0.062(18) 0.047(15) 0.066(18) -0.003(13) 0.004(14) 0.014(13)
C60 0.08(2) 0.16(4) 0.041(13) -0.014(18) 0.032(13) -0.04(2)
C65 0.056(19) 0.044(17) 0.06(2) 0.008(15) -0.023(16) 0.011(14)
C66 0.09(3) 0.06(2) 0.045(17) -0.016(15) 0.035(17) -0.001(18)
N17 0.022(16) 0.04(3) 0.06(3) 0.028(18) 0.001(15) -0.011(15)

loop_
_atom_type_symbol
_atom_type_description
_atom_type_scat_dispersion_real
_atom_type_scat_dispersion_imag
_atom_type_scat_source
C C 0.0181 0.0091 'International Tables Vol C Tables 4.2.6.8 and 6.1.1.4'
H H 0.0000 0.0000 'International Tables Vol C Tables 4.2.6.8 and 6.1.1.4'
Mn Mn -0.5299 2.8052 'International Tables Vol C Tables 4.2.6.8 and 6.1.1.4'
N N 0.0311 0.0180 'International Tables Vol C Tables 4.2.6.8 and 6.1.1.4'
O O 0.0492 0.0322 'International Tables Vol C Tables 4.2.6.8 and 6.1.1.4'

loop_
_exptl_crystal_face_index_h
_exptl_crystal_face_index_k
_exptl_crystal_face_index_l
_exptl_crystal_face_perp_dist
0 -17 -4 0.0255
0 17 4 0.0321
6 5 -7 0.2052
-6 -2 8 0.1900
0 -12 -8 0.0294
0 12 8 0.0277
0 0 -11 0.0233
0 0 11 0.0233
-2 -6 10 0.0497
0 -13 8 0.0190
0 12 -8 0.0210
0 18 -1 0.0298
0 18 2 0.0316

loop_
_geom_angle_atom_site_label_1
_geom_angle_atom_site_label_2
_geom_angle_atom_site_label_3
_geom_angle
_geom_angle_site_symmetry_1
_geom_angle_site_symmetry_3
_geom_angle_publ_flag
O1 Mn1 O8 101.6(2) . 3_666 ?
O1 Mn1 O12 98.1(2) . 4_576 ?
O1 Mn1 O9 91.8(2) . 1_556 ?
O1 Mn1 O13 103.2(5) . . ?
O1 Mn1 O15 92.8(7) . . ?
O8 Mn1 O9 94.8(2) 3_666 1_556 ?
O8 Mn1 O13 83.4(4) 3_666 . ?
O8 Mn1 O15 84.3(6) 3_666 . ?
O12 Mn1 O8 157.8(2) 4_576 3_666 ?
O12 Mn1 O9 94.7(2) 4_576 1_556 ?
O12 Mn1 O13 82.3(4) 4_576 . ?
O12 Mn1 O15 84.6(6) 4_576 . ?
O9 Mn1 O13 165.0(5) 1_556 . ?
O9 Mn1 O15 175.4(7) 1_556 . ?
O2 Mn3 O14 169.1(3) 2_746 . ?
O5 Mn3 O2 95.8(2) . 2_746 ?
O5 Mn3 O11 102.8(2) . 3_766 ?
O5 Mn3 O4 105.3(2) . 4_565 ?
O5 Mn3 O14 95.1(3) . . ?
O11 Mn3 O2 93.4(2) 3_766 2_746 ?
O11 Mn3 O14 84.8(3) 3_766 . ?
O4 Mn3 O2 93.7(2) 4_565 2_746 ?
O4 Mn3 O11 150.2(2) 4_565 3_766 ?
O4 Mn3 O14 82.8(3) 4_565 . ?
O6 Mn2 O16 158.8(4) 4_566 . ?
O6 Mn2 O17 174.7(5) 4_566 . ?
O3 Mn2 O6 98.9(2) . 4_566 ?
O3 Mn2 O10 107.2(2) . 3_666 ?
O3 Mn2 O7 149.2(3) . 1_556 ?
O3 Mn2 O16 83.5(4) . . ?
O3 Mn2 O17 84.6(6) . . ?
O10 Mn2 O6 89.3(2) 3_666 4_566 ?
O10 Mn2 O16 110.3(4) 3_666 . ?
O10 Mn2 O17 85.9(4) 3_666 . ?
O7 Mn2 O6 90.4(2) 1_556 4_566 ?
O7 Mn2 O10 102.2(2) 1_556 3_666 ?
O7 Mn2 O16 77.8(4) 1_556 . ?
O7 Mn2 O17 88.5(6) 1_556 . ?
C13 O2 Mn3 110.6(4) . 2_756 ?
C27 O5 Mn3 146.3(5) . . ?
C13 O1 Mn1 149.2(5) . . ?
C34 O8 Mn1 127.3(5) . 3_666 ?
C27 O6 Mn2 108.0(4) . 4_565 ?
C20 O3 Mn2 135.8(5) . . ?
C48 O11 Mn3 126.8(5) . 3_766 ?
C48 O12 Mn1 123.3(5) . 4_575 ?
C41 O10 Mn2 140.3(6) . 3_666 ?
C41 O9 Mn1 107.4(5) . 1_554 ?
C20 O4 Mn3 124.0(5) . 4_566 ?
C34 O7 Mn2 119.8(6) . 1_554 ?
C5 C4 C21 120.0(6) . . ?
C3 C4 C21 120.1(6) . . ?
C3 C4 C5 119.9(6) . . ?
C49 O13 Mn1 129.0(12) . . ?
C2 C1 C6 120.3(6) . . ?
C2 C1 C42 119.6(6) . . ?
C6 C1 C42 120.0(6) . . ?
C26 C21 C4 123.5(6) . . ?
C26 C21 C22 118.2(6) . . ?
C22 C21 C4 118.4(6) . . ?
C8 C7 C2 121.4(6) . . ?
C8 C7 C12 118.9(6) . . ?
C12 C7 C2 119.7(6) . . ?
C4 C5 C28 120.3(6) . . ?
C6 C5 C4 119.3(6) . . ?
C6 C5 C28 120.3(6) . . ?
C11 C10 C13 120.5(6) . . ?
C9 C10 C13 120.4(7) . . ?
C9 C10 C11 119.2(6) . . ?
C1 C2 C7 120.3(6) . . ?
C1 C2 C3 119.0(6) . . ?
C3 C2 C7 120.7(6) . . ?
C4 C3 C2 120.8(6) . . ?
C4 C3 C14 119.2(6) . . ?
C2 C3 C14 119.9(6) . . ?
C1 C6 C5 120.5(6) . . ?
C1 C6 C35 120.2(6) . . ?
C5 C6 C35 119.3(6) . . ?
C15 C14 C3 124.0(7) . . ?
C19 C14 C3 117.9(6) . . ?
C19 C14 C15 118.1(6) . . ?
C52 O14 Mn3 120.5(10) . . ?
C54 O14 Mn3 148.1(12) . . ?
C36 C35 C6 119.8(6) . . ?
C40 C35 C6 121.9(6) . . ?
C40 C35 C36 118.3(6) . . ?
C49 N1 C50 119(2) . . ?
C49 N1 C51 121(3) . . ?
C51 N1 C50 114(3) . . ?
C44 C43 H43 119.8 . . ?
C44 C43 C42 120.3(7) . . ?
C42 C43 H43 119.8 . . ?
C21 C26 H26 119.5 . . ?
C21 C26 C25 121.0(7) . . ?
C25 C26 H26 119.5 . . ?
C33 C28 C5 117.6(6) . . ?
C29 C28 C5 123.5(7) . . ?
C29 C28 C33 118.9(7) . . ?
C14 C15 H15 119.6 . . ?
C16 C15 C14 120.8(7) . . ?
C16 C15 H15 119.6 . . ?
C7 C8 H8 119.8 . . ?
C9 C8 C7 120.4(7) . . ?
C9 C8 H8 119.8 . . ?
C42 C47 H47 119.7 . . ?
C46 C47 H47 119.7 . . ?
C46 C47 C42 120.5(7) . . ?
C25 C24 C27 120.7(7) . . ?
C23 C24 C27 120.9(6) . . ?
C23 C24 C25 118.4(6) . . ?
C43 C44 H44 119.9 . . ?
C43 C44 C45 120.2(7) . . ?
C45 C44 H44 119.9 . . ?
O5 C27 C24 118.9(6) . . ?
O6 C27 O5 123.8(6) . . ?
O6 C27 C24 117.3(6) . . ?
O2 C13 C10 118.3(6) . . ?
O1 C13 O2 122.2(6) . . ?
O1 C13 C10 119.5(6) . . ?
C28 C33 H33 119.7 . . ?
C32 C33 C28 120.5(7) . . ?
C32 C33 H33 119.7 . . ?
C35 C36 H36 119.4 . . ?
C37 C36 C35 121.1(7) . . ?
C37 C36 H36 119.4 . . ?
C43 C42 C1 120.5(6) . . ?
C47 C42 C1 120.8(6) . . ?
C47 C42 C43 118.8(7) . . ?
C35 C40 H40 119.3 . . ?
C35 C40 C39 121.5(7) . . ?
C39 C40 H40 119.3 . . ?
C31 C30 H30 119.5 . . ?
C31 C30 C29 120.9(7) . . ?
C29 C30 H30 119.5 . . ?
C47 C46 H46 120.0 . . ?
C45 C46 C47 120.0(7) . . ?
C45 C46 H46 120.0 . . ?
C16 C17 C20 121.9(7) . . ?
C18 C17 C16 119.0(7) . . ?
C18 C17 C20 119.1(7) . . ?
C44 C45 C48 118.8(7) . . ?
C46 C45 C44 120.1(7) . . ?
C46 C45 C48 121.0(7) . . ?
C30 C31 C32 119.1(7) . . ?
C30 C31 C34 121.6(7) . . ?
C32 C31 C34 119.3(7) . . ?
C28 C29 C30 120.7(7) . . ?
C28 C29 H29 119.7 . . ?
C30 C29 H29 119.7 . . ?
C14 C19 H19 119.4 . . ?
C18 C19 C14 121.3(7) . . ?
C18 C19 H19 119.4 . . ?
C10 C11 H11 119.8 . . ?
C12 C11 C10 120.4(7) . . ?
C12 C11 H11 119.8 . . ?
C40 C39 H39 120.2 . . ?
C38 C39 C40 119.6(7) . . ?
C38 C39 H39 120.2 . . ?
C33 C32 C31 119.9(7) . . ?
C33 C32 H32 120.1 . . ?
C31 C32 H32 120.1 . . ?
C15 C16 C17 120.4(7) . . ?
C15 C16 H16 119.8 . . ?
C17 C16 H16 119.8 . . ?
C7 C12 H12 119.7 . . ?
C11 C12 C7 120.6(7) . . ?
C11 C12 H12 119.7 . . ?
C36 C37 H37 120.0 . . ?
C36 C37 C38 120.0(7) . . ?
C38 C37 H37 120.0 . . ?
C10 C9 H9 119.7 . . ?
C8 C9 C10 120.6(7) . . ?
C8 C9 H9 119.7 . . ?
O11 C48 O12 125.0(7) . . ?
O11 C48 C45 117.7(7) . . ?
O12 C48 C45 117.2(7) . . ?
C17 C18 H18 119.8 . . ?
C19 C18 C17 120.4(7) . . ?
C19 C18 H18 119.8 . . ?
C26 C25 H25 119.7 . . ?
C24 C25 C26 120.5(7) . . ?
C24 C25 H25 119.7 . . ?
C39 C38 C37 119.4(7) . . ?
C39 C38 C41 121.8(7) . . ?
C37 C38 C41 118.8(7) . . ?
C21 C22 H22 119.4 . . ?
C23 C22 C21 121.3(7) . . ?
C23 C22 H22 119.4 . . ?
O10 C41 C38 118.8(7) . . ?
O9 C41 O10 122.0(7) . . ?
O9 C41 C38 119.2(7) . . ?
C24 C23 C22 120.5(7) . . ?
C24 C23 H23 119.7 . . ?
C22 C23 H23 119.7 . . ?
O3 C20 C17 116.6(7) . . ?
O4 C20 O3 124.7(7) . . ?
O4 C20 C17 118.8(7) . . ?
O8 C34 C31 116.8(7) . . ?
O7 C34 O8 126.1(7) . . ?
O7 C34 C31 117.2(7) . . ?
C52 N2 C55 162(2) . . ?
C52 N2 C56 70.3(19) . . ?
C56 N2 C55 123(3) . . ?
O13 C49 N1 124(2) . . ?
O13 C49 H49 117.9 . . ?
N1 C49 H49 117.9 . . ?
N1 C50 H50A 109.5 . . ?
N1 C50 H50B 109.5 . . ?
N1 C50 H50C 109.5 . . ?
H50A C50 H50B 109.5 . . ?
H50A C50 H50C 109.5 . . ?
H50B C50 H50C 109.5 . . ?
O14 C52 N2 137(2) . . ?
O14 C52 H52A 111.6 . . ?
N2 C52 H52A 111.6 . . ?
N1 C51 H51A 109.5 . . ?
N1 C51 H51B 109.5 . . ?
N1 C51 H51C 109.5 . . ?
H51A C51 H51B 109.5 . . ?
H51A C51 H51C 109.5 . . ?
H51B C51 H51C 109.5 . . ?
O14 C54 H54A 112.7 . . ?
N12 C54 O14 135(2) . . ?
N12 C54 H54A 112.7 . . ?
N2 C55 H55A 109.5 . . ?
N2 C55 H55B 109.5 . . ?
N2 C55 H55C 109.5 . . ?
H55A C55 H55B 109.5 . . ?
H55A C55 H55C 109.5 . . ?
H55B C55 H55C 109.5 . . ?
O15 C57 H57 116.0 . . ?
O15 C57 N17 128(3) . . ?
N17 C57 H57 116.0 . . ?
N2 C56 H52B 109.5 . . ?
N2 C56 H56A 109.5 . . ?
N2 C56 H56B 109.5 . . ?
H52B C56 H56A 109.5 . . ?
H52B C56 H56B 109.5 . . ?
H56A C56 H56B 109.5 . . ?
H58A C58 H58B 109.5 . . ?
H58A C58 H54B 109.5 . . ?
H58B C58 H54B 109.5 . . ?
N12 C58 H58A 109.5 . . ?
N12 C58 H58B 109.5 . . ?
N12 C58 H54B 109.5 . . ?
H60A C60 H60B 109.5 . . ?
H60A C60 H60C 109.5 . . ?
H60B C60 H60C 109.5 . . ?
N12 C60 H60A 109.5 . . ?
N12 C60 H60B 109.5 . . ?
N12 C60 H60C 109.5 . . ?
C54 N12 C58 69(2) . . ?
C54 N12 C60 165(3) . . ?
C60 N12 C58 124(3) . . ?
C57 O15 Mn1 145.8(19) . . ?
H65A C65 H65B 109.5 . . ?
H65A C65 H65C 109.5 . . ?
H65B C65 H65C 109.5 . . ?
N17 C65 H65A 109.5 . . ?
N17 C65 H65B 109.5 . . ?
N17 C65 H65C 109.5 . . ?
H66A C66 H66B 109.5 . . ?
H66A C66 H66C 109.5 . . ?
H66B C66 H66C 109.5 . . ?
N17 C66 H66A 109.5 . . ?
N17 C66 H66B 109.5 . . ?
N17 C66 H66C 109.5 . . ?
C57 N17 C66 111(5) . . ?
C65 N17 C57 126(3) . . ?
C65 N17 C66 121(5) . . ?
C62 O16 Mn2 126.6(17) . . ?
C62 N18 C63 121.5(3) . . ?
C62 N18 C64 119.8(8) . . ?
C64 N18 C63 117.6(2) . . ?
O17 C53 H53 117.7 . . ?
O17 C53 N65 124.7(10) . . ?
N65 C53 H53 117.7 . . ?
C53 O17 Mn2 134(2) . . ?
H59A C59 H59B 109.5 . . ?
H59A C59 H59C 109.5 . . ?
H59B C59 H59C 109.5 . . ?
N65 C59 H59A 109.5 . . ?
N65 C59 H59B 109.5 . . ?
N65 C59 H59C 109.5 . . ?
H61A C61 H61B 109.5 . . ?
H61A C61 H61C 109.5 . . ?
H61B C61 H61C 109.5 . . ?
N65 C61 H61A 109.5 . . ?
N65 C61 H61B 109.5 . . ?
N65 C61 H61C 109.5 . . ?
O16 C62 N18 128.9(12) . . ?
O16 C62 H62 115.5 . . ?
N18 C62 H62 115.5 . . ?
N18 C63 H63A 109.5 . . ?
N18 C63 H63B 109.5 . . ?
N18 C63 H63C 109.5 . . ?
H63A C63 H63B 109.5 . . ?
H63A C63 H63C 109.5 . . ?
H63B C63 H63C 109.5 . . ?
N18 C64 H64A 109.5 . . ?
N18 C64 H64B 109.5 . . ?
N18 C64 H64C 109.5 . . ?
H64A C64 H64B 109.5 . . ?
H64A C64 H64C 109.5 . . ?
H64B C64 H64C 109.5 . . ?
C53 N65 C59 121.5(3) . . ?
C53 N65 C61 120.5(8) . . ?
C61 N65 C59 117.5(2) . . ?

loop_
_geom_bond_atom_site_label_1
_geom_bond_atom_site_label_2
_geom_bond_distance
_geom_bond_site_symmetry_2
_geom_bond_publ_flag
Mn1 O1 2.088(5) . ?
Mn1 O8 2.134(6) 3_666 ?
Mn1 O12 2.108(5) 4_576 ?
Mn1 O9 2.152(5) 1_556 ?
Mn1 O13 2.159(13) . ?
Mn1 O15 2.21(2) . ?
Mn3 O2 2.137(5) 2_746 ?
Mn3 O5 2.089(5) . ?
Mn3 O11 2.115(5) 3_766 ?
Mn3 O4 2.099(6) 4_565 ?
Mn3 O14 2.184(6) . ?
Mn2 O6 2.125(5) 4_566 ?
Mn2 O3 2.092(5) . ?
Mn2 O10 2.118(7) 3_666 ?
Mn2 O7 2.117(6) 1_556 ?
Mn2 O16 2.192(12) . ?
Mn2 O17 2.24(2) . ?
O2 C13 1.276(9) . ?
O5 C27 1.272(9) . ?
O1 C13 1.265(9) . ?
O8 C34 1.270(10) . ?
O6 C27 1.255(9) . ?
O3 C20 1.277(10) . ?
O11 C48 1.253(10) . ?
O12 C48 1.265(10) . ?
O10 C41 1.271(10) . ?
O9 C41 1.246(10) . ?
O4 C20 1.251(10) . ?
O7 C34 1.251(10) . ?
C4 C21 1.491(9) . ?
C4 C5 1.412(9) . ?
C4 C3 1.404(9) . ?
O13 C49 1.19(2) . ?
C1 C2 1.404(9) . ?
C1 C6 1.408(9) . ?
C1 C42 1.503(9) . ?
C21 C26 1.380(10) . ?
C21 C22 1.389(10) . ?
C7 C2 1.489(9) . ?
C7 C8 1.396(10) . ?
C7 C12 1.398(10) . ?
C5 C6 1.409(9) . ?
C5 C28 1.491(9) . ?
C10 C13 1.494(9) . ?
C10 C11 1.395(10) . ?
C10 C9 1.392(10) . ?
C2 C3 1.416(9) . ?
C3 C14 1.501(9) . ?
C6 C35 1.509(9) . ?
C14 C15 1.396(10) . ?
C14 C19 1.393(10) . ?
O14 C52 1.22(2) . ?
O14 C54 1.22(2) . ?
C35 C36 1.391(10) . ?
C35 C40 1.389(10) . ?
N1 C49 1.28(4) . ?
N1 C50 1.51(4) . ?
N1 C51 1.45(2) . ?
C43 H43 0.9500 . ?
C43 C44 1.377(10) . ?
C43 C42 1.401(10) . ?
C26 H26 0.9500 . ?
C26 C25 1.394(10) . ?
C28 C33 1.394(11) . ?
C28 C29 1.384(10) . ?
C15 H15 0.9500 . ?
C15 C16 1.384(10) . ?
C8 H8 0.9500 . ?
C8 C9 1.385(10) . ?
C47 H47 0.9500 . ?
C47 C42 1.390(11) . ?
C47 C46 1.387(10) . ?
C24 C27 1.503(9) . ?
C24 C25 1.393(10) . ?
C24 C23 1.387(11) . ?
C44 H44 0.9500 . ?
C44 C45 1.387(11) . ?
C33 H33 0.9500 . ?
C33 C32 1.390(10) . ?
C36 H36 0.9500 . ?
C36 C37 1.389(10) . ?
C40 H40 0.9500 . ?
C40 C39 1.395(10) . ?
C30 H30 0.9500 . ?
C30 C31 1.373(11) . ?
C30 C29 1.386(10) . ?
C46 H46 0.9500 . ?
C46 C45 1.376(11) . ?
C17 C16 1.393(11) . ?
C17 C18 1.387(11) . ?
C17 C20 1.507(10) . ?
C45 C48 1.517(10) . ?
C31 C32 1.404(11) . ?
C31 C34 1.515(10) . ?
C29 H29 0.9500 . ?
C19 H19 0.9500 . ?
C19 C18 1.380(10) . ?
C11 H11 0.9500 . ?
C11 C12 1.385(10) . ?
C39 H39 0.9500 . ?
C39 C38 1.390(10) . ?
C32 H32 0.9500 . ?
C16 H16 0.9500 . ?
C12 H12 0.9500 . ?
C37 H37 0.9500 . ?
C37 C38 1.400(10) . ?
C9 H9 0.9500 . ?
C18 H18 0.9500 . ?
C25 H25 0.9500 . ?
C38 C41 1.489(10) . ?
C22 H22 0.9500 . ?
C22 C23 1.388(11) . ?
C23 H23 0.9500 . ?
N2 C52 1.26(3) . ?
N2 C55 1.45(3) . ?
N2 C56 1.38(3) . ?
C49 H49 0.9500 . ?
C50 H50A 0.9800 . ?
C50 H50B 0.9800 . ?
C50 H50C 0.9800 . ?
C52 H52A 0.9500 . ?
C51 H51A 0.9800 . ?
C51 H51B 0.9800 . ?
C51 H51C 0.9800 . ?
C54 H54A 0.9500 . ?
C54 N12 1.17(3) . ?
C55 H55A 0.9800 . ?
C55 H55B 0.9800 . ?
C55 H55C 0.9800 . ?
C57 H57 0.9500 . ?
C57 O15 1.22(3) . ?
C57 N17 1.44(8) . ?
C56 H52B 0.9800 . ?
C56 H56A 0.9800 . ?
C56 H56B 0.9800 . ?
C58 H58A 0.9800 . ?
C58 H58B 0.9800 . ?
C58 H54B 0.9800 . ?
C58 N12 1.52(4) . ?
C60 H60A 0.9800 . ?
C60 H60B 0.9800 . ?
C60 H60C 0.9800 . ?
C60 N12 1.500(2) . ?
C65 H65A 0.9800 . ?
C65 H65B 0.9800 . ?
C65 H65C 0.9800 . ?
C65 N17 1.39(7) . ?
C66 H66A 0.9800 . ?
C66 H66B 0.9800 . ?
C66 H66C 0.9800 . ?
C66 N17 1.500(2) . ?
O16 C62 1.13(3) . ?
N18 C62 1.331(2) . ?
N18 C63 1.458(2) . ?
N18 C64 1.449(2) . ?
C53 H53 0.9500 . ?
C53 O17 1.25(3) . ?
C53 N65 1.331(2) . ?
C59 H59A 0.9800 . ?
C59 H59B 0.9800 . ?
C59 H59C 0.9800 . ?
C59 N65 1.459(2) . ?
C61 H61A 0.9800 . ?
C61 H61B 0.9800 . ?
C61 H61C 0.9800 . ?
C61 N65 1.450(2) . ?
C62 H62 0.9500 . ?
C63 H63A 0.9800 . ?
C63 H63B 0.9800 . ?
C63 H63C 0.9800 . ?
C64 H64A 0.9800 . ?
C64 H64B 0.9800 . ?
C64 H64C 0.9800 . ?

loop_
_geom_torsion_atom_site_label_1
_geom_torsion_atom_site_label_2
_geom_torsion_atom_site_label_3
_geom_torsion_atom_site_label_4
_geom_torsion
_geom_torsion_site_symmetry_1
_geom_torsion_site_symmetry_2
_geom_torsion_site_symmetry_3
_geom_torsion_site_symmetry_4
_geom_torsion_publ_flag
Mn1 O1 C13 O2 107.0(10) . . . . ?
Mn1 O1 C13 C10 -73.0(11) . . . . ?
Mn1 O8 C34 O7 29.1(12) 3_666 . . . ?
Mn1 O8 C34 C31 -150.6(5) 3_666 . . . ?
Mn1 O12 C48 O11 53.3(10) 4_575 . . . ?
Mn1 O12 C48 C45 -125.7(6) 4_575 . . . ?
Mn1 O9 C41 O10 0.5(10) 1_554 . . . ?
Mn1 O9 C41 C38 -178.0(6) 1_554 . . . ?
Mn1 O13 C49 N1 -155(3) . . . . ?
Mn3 O2 C13 O1 -1.4(8) 2_756 . . . ?
Mn3 O2 C13 C10 178.7(5) 2_756 . . . ?
Mn3 O5 C27 O6 102.5(10) . . . . ?
Mn3 O5 C27 C24 -79.6(10) . . . . ?
Mn3 O11 C48 O12 35.6(11) 3_766 . . . ?
Mn3 O11 C48 C45 -145.4(5) 3_766 . . . ?
Mn3 O4 C20 O3 43.8(11) 4_566 . . . ?
Mn3 O4 C20 C17 -134.9(6) 4_566 . . . ?
Mn3 O14 C52 N2 -147(2) . . . . ?
Mn3 O14 C54 N12 97(4) . . . . ?
Mn2 O6 C27 O5 -0.4(8) 4_565 . . . ?
Mn2 O6 C27 C24 -178.4(5) 4_565 . . . ?
Mn2 O3 C20 O4 31.3(12) . . . . ?
Mn2 O3 C20 C17 -149.9(6) . . . . ?
Mn2 O10 C41 O9 103.5(10) 3_666 . . . ?
Mn2 O10 C41 C38 -78.0(11) 3_666 . . . ?
Mn2 O7 C34 O8 53.3(11) 1_554 . . . ?
Mn2 O7 C34 C31 -127.1(6) 1_554 . . . ?
Mn2 O16 C62 N18 137(3) . . . . ?
C4 C21 C26 C25 177.0(7) . . . . ?
C4 C21 C22 C23 -175.9(8) . . . . ?
C4 C5 C6 C1 -1.8(10) . . . . ?
C4 C5 C6 C35 178.0(6) . . . . ?
C4 C5 C28 C33 114.9(8) . . . . ?
C4 C5 C28 C29 -62.0(10) . . . . ?
C4 C3 C14 C15 121.8(8) . . . . ?
C4 C3 C14 C19 -60.1(9) . . . . ?
C1 C2 C3 C4 3.7(10) . . . . ?
C1 C2 C3 C14 -172.4(6) . . . . ?
C1 C6 C35 C36 118.5(8) . . . . ?
C1 C6 C35 C40 -58.9(10) . . . . ?
C21 C4 C5 C6 -176.4(6) . . . . ?
C21 C4 C5 C28 6.7(10) . . . . ?
C21 C4 C3 C2 175.4(6) . . . . ?
C21 C4 C3 C14 -8.5(10) . . . . ?
C21 C26 C25 C24 -0.4(12) . . . . ?
C21 C22 C23 C24 -1.8(14) . . . . ?
C7 C2 C3 C4 -177.6(6) . . . . ?
C7 C2 C3 C14 6.3(10) . . . . ?
C7 C8 C9 C10 -0.4(11) . . . . ?
C5 C4 C21 C26 -64.8(9) . . . . ?
C5 C4 C21 C22 114.4(8) . . . . ?
C5 C4 C3 C2 -2.7(10) . . . . ?
C5 C4 C3 C14 173.4(6) . . . . ?
C5 C6 C35 C36 -61.2(9) . . . . ?
C5 C6 C35 C40 121.3(8) . . . . ?
C5 C28 C33 C32 -175.8(7) . . . . ?
C5 C28 C29 C30 177.3(7) . . . . ?
C10 C11 C12 C7 1.3(12) . . . . ?
C2 C1 C6 C5 2.8(10) . . . . ?
C2 C1 C6 C35 -177.0(6) . . . . ?
C2 C1 C42 C43 121.8(7) . . . . ?
C2 C1 C42 C47 -59.8(9) . . . . ?
C2 C7 C8 C9 178.7(7) . . . . ?
C2 C7 C12 C11 -179.3(7) . . . . ?
C2 C3 C14 C15 -62.1(10) . . . . ?
C2 C3 C14 C19 116.0(8) . . . . ?
C3 C4 C21 C26 117.1(8) . . . . ?
C3 C4 C21 C22 -63.8(9) . . . . ?
C3 C4 C5 C6 1.8(10) . . . . ?
C3 C4 C5 C28 -175.1(6) . . . . ?
C3 C14 C15 C16 178.5(7) . . . . ?
C3 C14 C19 C18 -178.8(7) . . . . ?
C6 C1 C2 C7 177.6(6) . . . . ?
C6 C1 C2 C3 -3.7(10) . . . . ?
C6 C1 C42 C43 -57.1(9) . . . . ?
C6 C1 C42 C47 121.3(7) . . . . ?
C6 C5 C28 C33 -62.0(9) . . . . ?
C6 C5 C28 C29 121.1(8) . . . . ?
C6 C35 C36 C37 -176.1(7) . . . . ?
C6 C35 C40 C39 178.4(7) . . . . ?
C14 C15 C16 C17 -0.1(12) . . . . ?
C14 C19 C18 C17 0.4(12) . . . . ?
O14 C54 N12 C58 175(3) . . . . ?
O14 C54 N12 C60 -34(12) . . . . ?
C35 C36 C37 C38 -2.8(12) . . . . ?
C35 C40 C39 C38 -1.8(12) . . . . ?
C43 C44 C45 C46 -1.6(11) . . . . ?
C43 C44 C45 C48 175.5(7) . . . . ?
C26 C21 C22 C23 3.3(12) . . . . ?
C28 C5 C6 C1 175.1(6) . . . . ?
C28 C5 C6 C35 -5.2(10) . . . . ?
C28 C33 C32 C31 -1.1(12) . . . . ?
C15 C14 C19 C18 -0.6(11) . . . . ?
C8 C7 C2 C1 -67.6(9) . . . . ?
C8 C7 C2 C3 113.7(8) . . . . ?
C8 C7 C12 C11 -1.3(11) . . . . ?
C47 C46 C45 C44 0.7(11) . . . . ?
C47 C46 C45 C48 -176.3(7) . . . . ?
C44 C43 C42 C1 178.8(7) . . . . ?
C44 C43 C42 C47 0.4(11) . . . . ?
C44 C45 C48 O11 -3.8(10) . . . . ?
C44 C45 C48 O12 175.3(7) . . . . ?
C27 C24 C25 C26 -177.3(7) . . . . ?
C27 C24 C23 C22 178.4(8) . . . . ?
C13 C10 C11 C12 179.3(7) . . . . ?
C13 C10 C9 C8 -179.8(7) . . . . ?
C33 C28 C29 C30 0.5(11) . . . . ?
C36 C35 C40 C39 0.9(11) . . . . ?
C36 C37 C38 C39 1.8(12) . . . . ?
C36 C37 C38 C41 -177.7(7) . . . . ?
C42 C1 C2 C7 -1.3(10) . . . . ?
C42 C1 C2 C3 177.4(6) . . . . ?
C42 C1 C6 C5 -178.3(6) . . . . ?
C42 C1 C6 C35 1.9(10) . . . . ?
C42 C43 C44 C45 1.0(11) . . . . ?
C42 C47 C46 C45 0.7(11) . . . . ?
C40 C35 C36 C37 1.4(11) . . . . ?
C40 C39 C38 C37 0.4(12) . . . . ?
C40 C39 C38 C41 180.0(7) . . . . ?
C30 C31 C32 C33 -0.7(12) . . . . ?
C30 C31 C34 O8 167.8(7) . . . . ?
C30 C31 C34 O7 -11.9(11) . . . . ?
C46 C47 C42 C1 -179.7(7) . . . . ?
C46 C47 C42 C43 -1.3(11) . . . . ?
C46 C45 C48 O11 173.3(7) . . . . ?
C46 C45 C48 O12 -7.5(11) . . . . ?
C31 C30 C29 C28 -2.4(12) . . . . ?
C29 C28 C33 C32 1.2(11) . . . . ?
C29 C30 C31 C32 2.4(11) . . . . ?
C29 C30 C31 C34 -176.5(7) . . . . ?
C19 C14 C15 C16 0.5(11) . . . . ?
C11 C10 C13 O2 -170.3(7) . . . . ?
C11 C10 C13 O1 9.7(10) . . . . ?
C11 C10 C9 C8 0.4(11) . . . . ?
C39 C38 C41 O10 -13.7(12) . . . . ?
C39 C38 C41 O9 164.9(8) . . . . ?
C32 C31 C34 O8 -11.1(11) . . . . ?
C32 C31 C34 O7 169.2(8) . . . . ?
C16 C17 C18 C19 -0.1(12) . . . . ?
C16 C17 C20 O3 -171.7(7) . . . . ?
C16 C17 C20 O4 7.1(11) . . . . ?
C12 C7 C2 C1 110.4(8) . . . . ?
C12 C7 C2 C3 -68.3(9) . . . . ?
C12 C7 C8 C9 0.8(10) . . . . ?
C37 C38 C41 O10 165.9(8) . . . . ?
C37 C38 C41 O9 -15.6(12) . . . . ?
C9 C10 C13 O2 9.9(10) . . . . ?
C9 C10 C13 O1 -170.0(7) . . . . ?
C9 C10 C11 C12 -0.9(11) . . . . ?
C18 C17 C16 C15 -0.1(12) . . . . ?
C18 C17 C20 O3 7.1(11) . . . . ?
C18 C17 C20 O4 -174.1(7) . . . . ?
C25 C24 C27 O5 -176.9(7) . . . . ?
C25 C24 C27 O6 1.1(10) . . . . ?
C25 C24 C23 C22 -0.8(12) . . . . ?
C22 C21 C26 C25 -2.2(11) . . . . ?
C23 C24 C27 O5 3.9(11) . . . . ?
C23 C24 C27 O6 -178.0(7) . . . . ?
C23 C24 C25 C26 1.9(11) . . . . ?
C20 C17 C16 C15 178.8(7) . . . . ?
C20 C17 C18 C19 -179.0(7) . . . . ?
C34 C31 C32 C33 178.3(7) . . . . ?
C50 N1 C49 O13 174(2) . . . . ?
C51 N1 C49 O13 22(6) . . . . ?
C55 N2 C52 O14 53(9) . . . . ?
C56 N2 C52 O14 -168(3) . . . . ?
O15 C57 N17 C65 -174(5) . . . . ?
O15 C57 N17 C66 22(7) . . . . ?
N17 C57 O15 Mn1 73(6) . . . . ?
O17 C53 N65 C59 177(3) . . . . ?
O17 C53 N65 C61 -12(5) . . . . ?
C63 N18 C62 O16 -179(4) . . . . ?
C64 N18 C62 O16 -11(6) . . . . ?
N65 C53 O17 Mn2 -67(4) . . . . ?

loop_
_exptl_oxdiff_crystal_face_indexfrac_h
_exptl_oxdiff_crystal_face_indexfrac_k
_exptl_oxdiff_crystal_face_indexfrac_l
_exptl_oxdiff_crystal_face_x
_exptl_oxdiff_crystal_face_y
_exptl_oxdiff_crystal_face_z
-0.1279 -16.7944 -3.8507 -0.6153 0.2947 -0.7312
0.3423 16.9158 3.5739 0.5914 -0.2834 0.7549
6.0286 5.2543 -7.3375 -0.6013 0.2839 0.7469
-5.9956 -1.9268 8.0894 0.7222 -0.3418 -0.6014
-0.1457 -12.1469 -7.7913 -0.8769 0.0232 -0.4801
-0.0578 11.6941 8.0879 0.8968 -0.0236 0.4419
0.0442 -0.0923 -10.6028 -0.9177 -0.3816 0.1102
-0.0442 0.0923 10.6028 0.9177 0.3816 -0.1102
-1.6335 -5.5332 10.3026 0.8116 0.3386 -0.4762
-0.2886 -12.6678 7.6199 0.4467 0.5865 -0.6757
0.1362 12.4253 -7.7203 -0.4580 -0.6012 0.6548
-0.3183 17.9647 -0.8731 0.2312 -0.5509 0.8019
-0.0979 17.8187 1.7415 0.4525 -0.4256 0.7836
